data_7715201
loop_
_publ_author_name
'Kumar, Rakesh'
'Maji, Anweshika'
'Biswas, Bhargab'
'Draksharapu, Apparao'

_publ_section_title
;
 Amphoteric reactivity of a putative Cu(II)-<i>m</i>CPBA intermediate.
;
_journal_issue 12
_journal_name_full 'Dalton transactions (Cambridge, England : 2003)'
_journal_page_first 5401
_journal_page_last 5406
_journal_paper_doi 10.1039/d3dt03747a
_journal_volume 53
_journal_year 2024
_chemical_formula_moiety 'C16 H11 Cl2 Cu N O4, 2(C2 H3 N)'
_chemical_formula_sum 'C20 H17 Cl2 Cu N3 O4'
_chemical_formula_weight 497.80
_space_group_crystal_system triclinic
_space_group_IT_number 2
_space_group_name_Hall '-P 1'
_space_group_name_H-M_alt 'P -1'
_atom_sites_solution_hydrogens geom
_atom_sites_solution_primary dual
_audit_creation_date 2023-07-10
_audit_creation_method
;
Olex2 1.5
(compiled 2023.03.06 svn.rbb2c1857 for OlexSys, GUI svn.r6748)
;
_audit_update_record
;
2024-01-24 deposited with the CCDC.	2024-02-19 downloaded from the CCDC.
;
_cell_angle_alpha 68.1470(10)
_cell_angle_beta 68.4210(10)
_cell_angle_gamma 86.3640(10)
_cell_formula_units_Z 2
_cell_length_a 10.1316(3)
_cell_length_b 10.7203(3)
_cell_length_c 11.9188(3)
_cell_measurement_reflns_used 9893
_cell_measurement_temperature 100(2)
_cell_measurement_theta_max 28.35
_cell_measurement_theta_min 2.17
_cell_volume 1113.25(5)
_computing_cell_refinement 'SAINT V8.38A (Bruker, 2018)'
_computing_data_collection 'Bruker APEX2'
_computing_data_reduction 'SAINT V8.38A (Bruker, 2018)'
_computing_molecular_graphics 'Olex2 1.5 (Dolomanov et al., 2009)'
_computing_publication_material 'Olex2 1.5 (Dolomanov et al., 2009)'
_computing_structure_refinement 'SHELXL 2018/3 (Sheldrick, 2015)'
_computing_structure_solution 'SHELXT 2014/5 (Sheldrick, 2014)'
_diffrn_ambient_temperature 100
_diffrn_measured_fraction_theta_full 0.997
_diffrn_measured_fraction_theta_max 0.998
_diffrn_measurement_device_type 'Bruker APEX-II CCD'
_diffrn_measurement_method '\f and \w scans'
_diffrn_radiation_type MoK\a
_diffrn_radiation_wavelength 0.71073
_diffrn_reflns_av_R_equivalents 0.0283
_diffrn_reflns_av_unetI/netI 0.0287
_diffrn_reflns_Laue_measured_fraction_full 0.997
_diffrn_reflns_Laue_measured_fraction_max 0.998
_diffrn_reflns_limit_h_max 13
_diffrn_reflns_limit_h_min -13
_diffrn_reflns_limit_k_max 14
_diffrn_reflns_limit_k_min -14
_diffrn_reflns_limit_l_max 15
_diffrn_reflns_limit_l_min -15
_diffrn_reflns_number 18162
_diffrn_reflns_point_group_measured_fraction_full 0.997
_diffrn_reflns_point_group_measured_fraction_max 0.998
_diffrn_reflns_theta_full 25.242
_diffrn_reflns_theta_max 28.353
_diffrn_reflns_theta_min 2.713
_diffrn_source_current 0.0
_diffrn_source_power 0.0
_diffrn_source_voltage 0.0
_diffrn_standards_number 0
_exptl_absorpt_coefficient_mu 1.251
_exptl_absorpt_correction_T_max 0.7457
_exptl_absorpt_correction_T_min 0.6430
_exptl_absorpt_correction_type multi-scan
_exptl_absorpt_process_details
;
SADABS-2016/2 (Bruker,2016/2) was used for absorption correction.
wR2(int) was 0.1246 before and 0.0505 after correction.
The Ratio of minimum to maximum transmission is 0.8623.
The \l/2 correction factor is Not present.
;
_exptl_crystal_colour 'metallic greenish blue'
_exptl_crystal_colour_lustre metallic
_exptl_crystal_colour_modifier greenish
_exptl_crystal_colour_primary blue
_exptl_crystal_density_diffrn 1.485
_exptl_crystal_description block
_exptl_crystal_F_000 506
_exptl_crystal_size_max 0.22
_exptl_crystal_size_mid 0.22
_exptl_crystal_size_min 0.2
_refine_diff_density_max 0.516
_refine_diff_density_min -0.463
_refine_diff_density_rms 0.058
_refine_ls_extinction_method none
_refine_ls_goodness_of_fit_ref 1.080
_refine_ls_hydrogen_treatment constr
_refine_ls_matrix_type full
_refine_ls_number_parameters 293
_refine_ls_number_reflns 5560
_refine_ls_number_restraints 0
_refine_ls_restrained_S_all 1.080
_refine_ls_R_factor_all 0.0287
_refine_ls_R_factor_gt 0.0261
_refine_ls_shift/su_max 0.001
_refine_ls_shift/su_mean 0.000
_refine_ls_structure_factor_coef Fsqd
_refine_ls_weighting_details 'w=1/[\s^2^(Fo^2^)+(0.0228P)^2^+0.8095P] where P=(Fo^2^+2Fc^2^)/3'
_refine_ls_weighting_scheme calc
_refine_ls_wR_factor_gt 0.0658
_refine_ls_wR_factor_ref 0.0674
_reflns_Friedel_coverage 0.000
_reflns_number_gt 5222
_reflns_number_total 5560
_reflns_threshold_expression 'I > 2\s(I)'
_cod_data_source_file d3dt03747a2.cif
_cod_data_source_block 3jula_0m_a
_cod_depositor_comments 'Adding full bibliography for 7715201.cif.'
_cod_database_code 7715201
_shelx_shelxl_version_number 2018/3
_shelx_space_group_comment
;
The symmetry employed for this shelxl refinement is uniquely defined
by the following loop, which should always be used as a source of
symmetry information in preference to the above space-group names.
They are only intended as comments.
;
_shelx_estimated_absorpt_t_max 0.788
_shelx_estimated_absorpt_t_min 0.770
_olex2_refinement_description
;
1. Fixed Uiso
 At 1.2 times of:
  All C(H) groups
 At 1.5 times of:
  All C(H,H,H) groups
2. Others
 Fixed Sof: C19B(0.54) C20B(0.54) H20A(0.54) H20B(0.54) H20C(0.54) C19A(0.46)
 C20A(0.46) H20D(0.46) H20E(0.46) H20F(0.46)
3.a Aromatic/amide H refined with riding coordinates:
 C14(H14), C1(H1), C10(H10), C13(H13), C12(H12), C5(H5), C4(H4), C3(H3)
3.b Idealised Me refined as rotating group:
 C16(H16A,H16B,H16C), C18(H18A,H18B,H18C), C20B(H20A,H20B,H20C), C20A(H20D,
 H20E,H20F)
;
_olex2_submission_special_instructions 'No special instructions were received'

loop_
_space_group_symop_operation_xyz
'x, y, z'
'-x, -y, -z'

loop_
_atom_site_label
_atom_site_type_symbol
_atom_site_fract_x
_atom_site_fract_y
_atom_site_fract_z
_atom_site_U_iso_or_equiv
_atom_site_adp_type
_atom_site_occupancy
_atom_site_site_symmetry_order
_atom_site_calc_flag
_atom_site_refinement_flags_posn
_atom_site_refinement_flags_adp
_atom_site_refinement_flags_occupancy
_atom_site_disorder_assembly
_atom_site_disorder_group
Cu1 Cu 0.60118(2) 0.50303(2) 0.04464(2) 0.00884(5) Uani 1 1 d . . . . .
Cl2 Cl 0.41015(4) 1.02712(4) 0.27568(4) 0.02327(9) Uani 1 1 d . . . . .
Cl1 Cl 0.23914(5) 0.15456(5) 0.72424(4) 0.03186(11) Uani 1 1 d . . . . .
O2 O 0.28833(11) 0.38824(11) 0.13964(10) 0.0150(2) Uani 1 1 d . . . . .
O4 O 0.33879(11) 0.66202(11) -0.01051(11) 0.0144(2) Uani 1 1 d . . . . .
O3 O 0.50842(11) 0.66187(11) 0.06924(11) 0.0152(2) Uani 1 1 d . . . . .
O1 O 0.46095(11) 0.39127(11) 0.21517(10) 0.0146(2) Uani 1 1 d . . . . .
N1 N 0.76885(14) 0.52642(14) 0.10915(13) 0.0172(3) Uani 1 1 d . . . . .
C7 C 0.33655(15) 0.35881(14) 0.22915(14) 0.0114(3) Uani 1 1 d . . . . .
C9 C 0.34909(15) 0.83085(14) 0.07013(14) 0.0118(3) Uani 1 1 d . . . . .
C8 C 0.40294(15) 0.70877(14) 0.04005(14) 0.0117(3) Uani 1 1 d . . . . .
C15 C 0.86505(16) 0.54859(16) 0.12823(15) 0.0163(3) Uani 1 1 d . . . . .
C6 C 0.23678(15) 0.27934(14) 0.36472(14) 0.0130(3) Uani 1 1 d . . . . .
N2 N 0.94209(18) 0.21054(17) 0.16430(18) 0.0338(4) Uani 1 1 d . . . . .
C17 C 0.8295(2) 0.19595(18) 0.23877(19) 0.0242(4) Uani 1 1 d . . . . .
C14 C 0.25394(16) 0.90767(15) 0.01841(14) 0.0144(3) Uani 1 1 d . . . . .
H14 H 0.218983 0.881185 -0.033935 0.017 Uiso 1 1 calc R U . . .
C1 C 0.28027(16) 0.25584(15) 0.46852(14) 0.0149(3) Uani 1 1 d . . . . .
H1 H 0.372324 0.289173 0.453656 0.018 Uiso 1 1 calc R U . . .
C10 C 0.39796(15) 0.86809(15) 0.14917(15) 0.0138(3) Uani 1 1 d . . . . .
H10 H 0.462607 0.816115 0.184850 0.017 Uiso 1 1 calc R U . . .
C11 C 0.35055(16) 0.98234(15) 0.17480(15) 0.0144(3) Uani 1 1 d . . . . .
C13 C 0.21052(16) 1.02335(15) 0.04394(15) 0.0157(3) Uani 1 1 d . . . . .
H13 H 0.147055 1.076502 0.007409 0.019 Uiso 1 1 calc R U . . .
C12 C 0.25878(16) 1.06207(15) 0.12211(15) 0.0152(3) Uani 1 1 d . . . . .
H12 H 0.229563 1.141352 0.139040 0.018 Uiso 1 1 calc R U . . .
C5 C 0.10237(17) 0.22915(17) 0.38718(16) 0.0197(3) Uani 1 1 d . . . . .
H5 H 0.072888 0.245239 0.316336 0.024 Uiso 1 1 calc R U . . .
C2 C 0.18696(19) 0.18307(17) 0.59368(16) 0.0216(3) Uani 1 1 d . . . . .
C16 C 0.98929(18) 0.5756(2) 0.15227(19) 0.0267(4) Uani 1 1 d . . . . .
H16A H 1.038474 0.493249 0.172598 0.040 Uiso 1 1 calc R U . . .
H16B H 0.958813 0.605148 0.225881 0.040 Uiso 1 1 calc R U . . .
H16C H 1.054132 0.646623 0.074508 0.040 Uiso 1 1 calc R U . . .
C4 C 0.0115(2) 0.1555(2) 0.51337(18) 0.0328(4) Uani 1 1 d . . . . .
H4 H -0.080099 0.120889 0.528575 0.039 Uiso 1 1 calc R U . . .
C3 C 0.0531(2) 0.1320(2) 0.61753(18) 0.0331(4) Uani 1 1 d . . . . .
H3 H -0.009284 0.081611 0.703940 0.040 Uiso 1 1 calc R U . . .
C18 C 0.6847(2) 0.1781(2) 0.3340(2) 0.0315(4) Uani 1 1 d . . . . .
H18A H 0.620574 0.222677 0.289275 0.047 Uiso 1 1 calc R U . . .
H18B H 0.682204 0.217878 0.396537 0.047 Uiso 1 1 calc R U . . .
H18C H 0.654004 0.081581 0.380154 0.047 Uiso 1 1 calc R U . . .
N3 N -0.2405(3) 0.4020(3) 0.4674(3) 0.0743(8) Uani 1 1 d . . . . .
C19B_2 C -0.1875(5) 0.4057(4) 0.5236(5) 0.0396(9) Uani 0.54 1 d . . P A -1
C20B_2 C -0.0995(7) 0.4271(6) 0.5899(8) 0.079(2) Uani 0.54 1 d . . P A -1
H20A_2 H -0.037494 0.353428 0.602845 0.118 Uiso 0.54 1 calc R U P A -1
H20B_2 H -0.161204 0.429243 0.674499 0.118 Uiso 0.54 1 calc R U P A -1
H20C_2 H -0.040993 0.513075 0.536508 0.118 Uiso 0.54 1 calc R U P A -1
C19A_2 C -0.3384(5) 0.4270(4) 0.5227(4) 0.0295(8) Uani 0.46 1 d . . P A 1
C20A_2 C -0.4835(4) 0.4350(4) 0.6000(4) 0.0302(9) Uani 0.46 1 d . . P A 1
H20D_2 H -0.486928 0.447542 0.678339 0.045 Uiso 0.46 1 calc R U P A 1
H20E_2 H -0.540146 0.351336 0.625286 0.045 Uiso 0.46 1 calc R U P A 1
H20F_2 H -0.522518 0.511433 0.549179 0.045 Uiso 0.46 1 calc R U P A 1

loop_
_atom_site_aniso_label
_atom_site_aniso_U_11
_atom_site_aniso_U_22
_atom_site_aniso_U_33
_atom_site_aniso_U_23
_atom_site_aniso_U_13
_atom_site_aniso_U_12
Cu1 0.00840(8) 0.00906(9) 0.00929(9) -0.00395(6) -0.00295(6) 0.00032(6)
Cl2 0.0264(2) 0.0249(2) 0.0314(2) -0.02058(18) -0.01537(17) 0.00677(15)
Cl1 0.0401(3) 0.0365(2) 0.01360(18) -0.00156(17) -0.01117(17) -0.00199(19)
O2 0.0135(5) 0.0171(5) 0.0114(5) -0.0027(4) -0.0036(4) -0.0021(4)
O4 0.0142(5) 0.0131(5) 0.0191(5) -0.0091(4) -0.0071(4) 0.0028(4)
O3 0.0160(5) 0.0135(5) 0.0210(5) -0.0100(4) -0.0091(4) 0.0048(4)
O1 0.0121(5) 0.0170(5) 0.0120(5) -0.0035(4) -0.0031(4) -0.0017(4)
N1 0.0161(6) 0.0188(6) 0.0186(6) -0.0073(5) -0.0081(5) 0.0014(5)
C7 0.0133(6) 0.0082(6) 0.0122(6) -0.0051(5) -0.0029(5) 0.0019(5)
C9 0.0112(6) 0.0096(6) 0.0116(6) -0.0042(5) -0.0007(5) -0.0004(5)
C8 0.0109(6) 0.0103(6) 0.0103(6) -0.0031(5) -0.0006(5) -0.0007(5)
C15 0.0151(7) 0.0183(7) 0.0171(7) -0.0084(6) -0.0059(6) 0.0016(5)
C6 0.0134(7) 0.0107(6) 0.0121(6) -0.0040(5) -0.0021(5) 0.0013(5)
N2 0.0290(9) 0.0295(9) 0.0441(10) -0.0126(8) -0.0169(8) 0.0080(7)
C17 0.0286(9) 0.0205(8) 0.0338(9) -0.0122(7) -0.0215(8) 0.0075(7)
C14 0.0147(7) 0.0154(7) 0.0126(7) -0.0061(6) -0.0036(5) 0.0017(5)
C1 0.0156(7) 0.0130(7) 0.0134(7) -0.0036(6) -0.0036(6) 0.0006(5)
C10 0.0123(7) 0.0130(7) 0.0155(7) -0.0059(6) -0.0041(5) 0.0012(5)
C11 0.0140(7) 0.0150(7) 0.0142(7) -0.0080(6) -0.0023(5) -0.0014(5)
C13 0.0147(7) 0.0143(7) 0.0143(7) -0.0041(6) -0.0031(6) 0.0041(5)
C12 0.0147(7) 0.0111(6) 0.0154(7) -0.0059(6) 0.0001(5) 0.0013(5)
C5 0.0165(7) 0.0234(8) 0.0159(7) -0.0059(6) -0.0031(6) -0.0036(6)
C2 0.0264(9) 0.0206(8) 0.0129(7) -0.0024(6) -0.0056(6) 0.0000(6)
C16 0.0154(8) 0.0402(10) 0.0307(9) -0.0164(8) -0.0118(7) -0.0005(7)
C4 0.0203(9) 0.0454(12) 0.0224(9) -0.0058(8) -0.0007(7) -0.0154(8)
C3 0.0294(10) 0.0398(11) 0.0143(8) 0.0000(8) 0.0017(7) -0.0151(8)
C18 0.0298(10) 0.0351(10) 0.0344(10) -0.0152(9) -0.0156(8) 0.0069(8)
N3 0.0770(19) 0.100(2) 0.0690(17) -0.0468(17) -0.0425(16) 0.0451(17)
C19B_2 0.040(2) 0.039(2) 0.054(3) -0.028(2) -0.023(2) 0.0144(17)
C20B_2 0.095(4) 0.069(4) 0.150(6) -0.081(4) -0.097(5) 0.054(3)
C19A_2 0.033(2) 0.026(2) 0.029(2) -0.0112(17) -0.0105(18) 0.0027(16)
C20A_2 0.028(2) 0.034(2) 0.033(2) -0.0158(18) -0.0119(17) -0.0048(16)

loop_
_atom_type_symbol
_atom_type_description
_atom_type_scat_dispersion_real
_atom_type_scat_dispersion_imag
_atom_type_scat_source
C C 0.0033 0.0016 'International Tables Vol C Tables 4.2.6.8 and 6.1.1.4'
H H 0.0000 0.0000 'International Tables Vol C Tables 4.2.6.8 and 6.1.1.4'
Cl Cl 0.1484 0.1585 'International Tables Vol C Tables 4.2.6.8 and 6.1.1.4'
Cu Cu 0.3201 1.2651 'International Tables Vol C Tables 4.2.6.8 and 6.1.1.4'
N N 0.0061 0.0033 'International Tables Vol C Tables 4.2.6.8 and 6.1.1.4'
O O 0.0106 0.0060 'International Tables Vol C Tables 4.2.6.8 and 6.1.1.4'

loop_
_geom_angle_atom_site_label_1
_geom_angle_atom_site_label_2
_geom_angle_atom_site_label_3
_geom_angle
_geom_angle_site_symmetry_1
_geom_angle_site_symmetry_3
_geom_angle_publ_flag
O2 Cu1 Cu1 83.18(3) 2_665 2_665 ?
O2 Cu1 N1 93.74(5) 2_665 . ?
O4 Cu1 Cu1 86.62(3) 2_665 2_665 ?
O4 Cu1 O2 89.37(5) 2_665 2_665 ?
O4 Cu1 N1 97.14(5) 2_665 . ?
O3 Cu1 Cu1 81.66(3) . 2_665 ?
O3 Cu1 O2 90.66(5) . 2_665 ?
O3 Cu1 O4 168.19(4) . 2_665 ?
O3 Cu1 O1 88.35(5) . . ?
O3 Cu1 N1 94.64(5) . . ?
O1 Cu1 Cu1 85.17(3) . 2_665 ?
O1 Cu1 O2 168.33(4) . 2_665 ?
O1 Cu1 O4 89.23(5) . 2_665 ?
O1 Cu1 N1 97.93(5) . . ?
N1 Cu1 Cu1 175.13(4) . 2_665 ?
C7 O2 Cu1 123.86(9) . 2_665 ?
C8 O4 Cu1 119.54(9) . 2_665 ?
C8 O3 Cu1 126.02(10) . . ?
C7 O1 Cu1 121.75(9) . . ?
C15 N1 Cu1 171.92(13) . . ?
O2 C7 O1 126.00(13) . . ?
O2 C7 C6 117.05(13) . . ?
O1 C7 C6 116.95(13) . . ?
C14 C9 C8 121.06(13) . . ?
C10 C9 C8 118.75(13) . . ?
C10 C9 C14 120.19(13) . . ?
O4 C8 O3 126.11(13) . . ?
O4 C8 C9 117.66(13) . . ?
O3 C8 C9 116.22(13) . . ?
N1 C15 C16 179.28(18) . . ?
C1 C6 C7 119.22(13) . . ?
C5 C6 C7 120.55(13) . . ?
C5 C6 C1 120.23(14) . . ?
N2 C17 C18 179.7(2) . . ?
C9 C14 H14 120.2 . . ?
C13 C14 C9 119.62(14) . . ?
C13 C14 H14 120.2 . . ?
C6 C1 H1 120.6 . . ?
C2 C1 C6 118.85(14) . . ?
C2 C1 H1 120.6 . . ?
C9 C10 H10 120.6 . . ?
C11 C10 C9 118.78(14) . . ?
C11 C10 H10 120.6 . . ?
C10 C11 Cl2 118.57(12) . . ?
C12 C11 Cl2 119.30(11) . . ?
C12 C11 C10 122.13(14) . . ?
C14 C13 H13 119.6 . . ?
C12 C13 C14 120.85(14) . . ?
C12 C13 H13 119.6 . . ?
C11 C12 C13 118.41(13) . . ?
C11 C12 H12 120.8 . . ?
C13 C12 H12 120.8 . . ?
C6 C5 H5 120.1 . . ?
C4 C5 C6 119.74(15) . . ?
C4 C5 H5 120.1 . . ?
C1 C2 Cl1 119.32(13) . . ?
C3 C2 Cl1 119.08(13) . . ?
C3 C2 C1 121.59(16) . . ?
C15 C16 H16A 109.5 . . ?
C15 C16 H16B 109.5 . . ?
C15 C16 H16C 109.5 . . ?
H16A C16 H16B 109.5 . . ?
H16A C16 H16C 109.5 . . ?
H16B C16 H16C 109.5 . . ?
C5 C4 H4 119.7 . . ?
C3 C4 C5 120.63(17) . . ?
C3 C4 H4 119.7 . . ?
C2 C3 C4 118.95(16) . . ?
C2 C3 H3 120.5 . . ?
C4 C3 H3 120.5 . . ?
C17 C18 H18A 109.5 . . ?
C17 C18 H18B 109.5 . . ?
C17 C18 H18C 109.5 . . ?
H18A C18 H18B 109.5 . . ?
H18A C18 H18C 109.5 . . ?
H18B C18 H18C 109.5 . . ?
C19B_2 N3 C19A_2 96.1(4) . . ?
N3 C19B_2 C20B_2 172.2(6) . . ?
N3 C19B_2 C19A_2 43.0(3) . . ?
C20B_2 C19B_2 C19A_2 139.4(4) . . ?
C19B_2 C20B_2 H20A_2 109.5 . . ?
C19B_2 C20B_2 H20B_2 109.5 . . ?
C19B_2 C20B_2 H20C_2 109.5 . . ?
H20A_2 C20B_2 H20B_2 109.5 . . ?
H20A_2 C20B_2 H20C_2 109.5 . . ?
H20B_2 C20B_2 H20C_2 109.5 . . ?
N3 C19A_2 C19B_2 41.0(3) . . ?
N3 C19A_2 C20A_2 168.0(5) . . ?
C20A_2 C19A_2 C19B_2 144.4(4) . . ?
C19A_2 C20A_2 H20D_2 109.5 . . ?
C19A_2 C20A_2 H20E_2 109.5 . . ?
C19A_2 C20A_2 H20F_2 109.5 . . ?
H20D_2 C20A_2 H20E_2 109.5 . . ?
H20D_2 C20A_2 H20F_2 109.5 . . ?
H20E_2 C20A_2 H20F_2 109.5 . . ?

loop_
_geom_bond_atom_site_label_1
_geom_bond_atom_site_label_2
_geom_bond_distance
_geom_bond_site_symmetry_2
_geom_bond_publ_flag
Cu1 Cu1 2.6483(3) 2_665 ?
Cu1 O2 1.9716(11) 2_665 ?
Cu1 O4 1.9706(10) 2_665 ?
Cu1 O3 1.9583(10) . ?
Cu1 O1 1.9657(10) . ?
Cu1 N1 2.1675(13) . ?
Cl2 C11 1.7439(15) . ?
Cl1 C2 1.7392(17) . ?
O2 C7 1.2608(18) . ?
O4 C8 1.2614(18) . ?
O3 C8 1.2614(18) . ?
O1 C7 1.2631(17) . ?
N1 C15 1.136(2) . ?
C7 C6 1.4972(19) . ?
C9 C8 1.5013(19) . ?
C9 C14 1.395(2) . ?
C9 C10 1.393(2) . ?
C15 C16 1.457(2) . ?
C6 C1 1.394(2) . ?
C6 C5 1.390(2) . ?
N2 C17 1.135(3) . ?
C17 C18 1.458(3) . ?
C14 H14 0.9500 . ?
C14 C13 1.392(2) . ?
C1 H1 0.9500 . ?
C1 C2 1.385(2) . ?
C10 H10 0.9500 . ?
C10 C11 1.386(2) . ?
C11 C12 1.385(2) . ?
C13 H13 0.9500 . ?
C13 C12 1.389(2) . ?
C12 H12 0.9500 . ?
C5 H5 0.9500 . ?
C5 C4 1.386(2) . ?
C2 C3 1.383(3) . ?
C16 H16A 0.9800 . ?
C16 H16B 0.9800 . ?
C16 H16C 0.9800 . ?
C4 H4 0.9500 . ?
C4 C3 1.386(3) . ?
C3 H3 0.9500 . ?
C18 H18A 0.9800 . ?
C18 H18B 0.9800 . ?
C18 H18C 0.9800 . ?
N3 C19B_2 1.012(5) . ?
N3 C19A_2 1.052(5) . ?
C19B_2 C20B_2 1.467(6) . ?
C19B_2 C19A_2 1.535(6) . ?
C20B_2 H20A_2 0.9800 . ?
C20B_2 H20B_2 0.9800 . ?
C20B_2 H20C_2 0.9800 . ?
C19A_2 C20A_2 1.437(6) . ?
C20A_2 H20D_2 0.9800 . ?
C20A_2 H20E_2 0.9800 . ?
C20A_2 H20F_2 0.9800 . ?

loop_
_geom_torsion_atom_site_label_1
_geom_torsion_atom_site_label_2
_geom_torsion_atom_site_label_3
_geom_torsion_atom_site_label_4
_geom_torsion
_geom_torsion_site_symmetry_1
_geom_torsion_site_symmetry_2
_geom_torsion_site_symmetry_3
_geom_torsion_site_symmetry_4
_geom_torsion_publ_flag
Cu1 O2 C7 O1 -1.4(2) 2_665 . . . ?
Cu1 O2 C7 C6 177.93(9) 2_665 . . . ?
Cu1 O4 C8 O3 2.2(2) 2_665 . . . ?
Cu1 O4 C8 C9 -177.15(9) 2_665 . . . ?
Cu1 O3 C8 O4 -0.2(2) . . . . ?
Cu1 O3 C8 C9 179.10(9) . . . . ?
Cu1 O1 C7 O2 2.3(2) . . . . ?
Cu1 O1 C7 C6 -176.97(9) . . . . ?
Cl2 C11 C12 C13 -178.86(12) . . . . ?
Cl1 C2 C3 C4 179.64(16) . . . . ?
O2 C7 C6 C1 -173.65(13) . . . . ?
O2 C7 C6 C5 6.5(2) . . . . ?
O1 C7 C6 C1 5.72(19) . . . . ?
O1 C7 C6 C5 -174.14(14) . . . . ?
C7 C6 C1 C2 179.54(14) . . . . ?
C7 C6 C5 C4 179.87(16) . . . . ?
C9 C14 C13 C12 -1.1(2) . . . . ?
C9 C10 C11 Cl2 179.11(11) . . . . ?
C9 C10 C11 C12 -1.4(2) . . . . ?
C8 C9 C14 C13 -177.41(13) . . . . ?
C8 C9 C10 C11 178.69(13) . . . . ?
C6 C1 C2 Cl1 -179.32(12) . . . . ?
C6 C1 C2 C3 0.9(3) . . . . ?
C6 C5 C4 C3 0.3(3) . . . . ?
C14 C9 C8 O4 -14.1(2) . . . . ?
C14 C9 C8 O3 166.47(13) . . . . ?
C14 C9 C10 C11 -0.1(2) . . . . ?
C14 C13 C12 C11 -0.4(2) . . . . ?
C1 C6 C5 C4 0.0(2) . . . . ?
C1 C2 C3 C4 -0.6(3) . . . . ?
C10 C9 C8 O4 167.07(13) . . . . ?
C10 C9 C8 O3 -12.3(2) . . . . ?
C10 C9 C14 C13 1.4(2) . . . . ?
C10 C11 C12 C13 1.7(2) . . . . ?
C5 C6 C1 C2 -0.6(2) . . . . ?
C5 C4 C3 C2 -0.1(3) . . . . ?
N3 C19B_2 C19A_2 C20A_2 162.6(8) . . . . ?
C19B_2 N3 C19A_2 C20A_2 -123(2) . . . . ?
C20B_2 C19B_2 C19A_2 N3 168.9(9) . . . . ?
C20B_2 C19B_2 C19A_2 C20A_2 -28.5(11) . . . . ?
